data_4112449
loop_
_publ_author_name
'Xuliang Dai'
'Pooja Kapoor'
'Timothy H. Warren'

_publ_contact_author 'Timothy H. Warren'
_publ_contact_author_email thw@georgetown.edu
_publ_section_title
;
 [Me2NN]Co(\h6-toluene): OO, NN, and ON Bond Cleavage Provides
 \b-Diketiminato Cobalt \m-Oxo and Imido Complexes
;
_journal_name_full 'Journal of the American Chemical Society'
_journal_page_first 4798
_journal_page_last 4799
_journal_paper_doi 10.1021/ja036308i
_journal_volume 126
_journal_year 2004
_chemical_formula_sum 'C31 H40 Co N3'
_chemical_formula_weight 513.59
_chemical_name_common {Me2NN]Co=NAd
_chemical_name_systematic
; 
 ? 
;
_space_group_IT_number 19
_symmetry_cell_setting orthorhombic
_symmetry_space_group_name_Hall 'P 2ac 2ab'
_symmetry_space_group_name_H-M 'P 21 21 21'
_atom_sites_solution_hydrogens geom
_atom_sites_solution_primary direct
_atom_sites_solution_secondary difmap
_audit_creation_method SHELXL-97
_cell_angle_alpha 90.00
_cell_angle_beta 90.00
_cell_angle_gamma 90.00
_cell_formula_units_Z 4
_cell_length_a 7.2103(14)
_cell_length_b 18.185(4)
_cell_length_c 20.516(4)
_cell_measurement_reflns_used 1292
_cell_measurement_temperature 173(2)
_cell_measurement_theta_max 18.53
_cell_measurement_theta_min 2.24
_cell_volume 2690.0(9)
_computing_cell_refinement 'Bruker SMART'
_computing_data_collection 'Bruker SMART'
_computing_data_reduction 'Bruker SHELXTL'
_computing_molecular_graphics 'ORTEP-3 for Windows; Ferrugia L J (1997), J. Appl. Cryst. 30, 565'
_computing_publication_material 'Bruker SHELXTL'
_computing_structure_refinement 'SHELXL-97 (Sheldrick, 1997)'
_computing_structure_solution 'SHELXS-97 (Sheldrick, 1990)'
_diffrn_ambient_temperature 173(2)
_diffrn_measured_fraction_theta_full 1.000
_diffrn_measured_fraction_theta_max 1.000
_diffrn_radiation_monochromator graphite
_diffrn_radiation_source 'fine-focus sealed tube'
_diffrn_radiation_type MoK\a
_diffrn_radiation_wavelength 0.71073
_diffrn_reflns_av_R_equivalents 0.1107
_diffrn_reflns_av_sigmaI/netI 0.1739
_diffrn_reflns_limit_h_max 8
_diffrn_reflns_limit_h_min -8
_diffrn_reflns_limit_k_max 18
_diffrn_reflns_limit_k_min -21
_diffrn_reflns_limit_l_max 21
_diffrn_reflns_limit_l_min -24
_diffrn_reflns_number 14100
_diffrn_reflns_theta_full 25.00
_diffrn_reflns_theta_max 25.00
_diffrn_reflns_theta_min 1.50
_exptl_absorpt_coefficient_mu 0.662
_exptl_absorpt_correction_T_max 1.00
_exptl_absorpt_correction_T_min 0.808
_exptl_absorpt_correction_type multi-scan
_exptl_absorpt_process_details 'SADABS based on Blessing's method; Blessing, Acta Cryst. (1995) A51 33-38'
_exptl_crystal_colour red
_exptl_crystal_density_diffrn 1.268
_exptl_crystal_description needle
_exptl_crystal_F_000 1096
_exptl_crystal_size_max 0.16
_exptl_crystal_size_mid 0.10
_exptl_crystal_size_min 0.06
_refine_diff_density_max 0.327
_refine_diff_density_min -0.352
_refine_diff_density_rms 0.071
_refine_ls_abs_structure_details 'Flack H D (1983), Acta Cryst. A39, 876-881'
_refine_ls_abs_structure_Flack 0.28(3)
_refine_ls_extinction_coef 0.00063(17)
_refine_ls_extinction_expression Fc^*^=kFc[1+0.001xFc^2^\l^3^/sin(2\q)]^-1/4^
_refine_ls_extinction_method SHELXL
_refine_ls_goodness_of_fit_ref 0.821
_refine_ls_hydrogen_treatment mixed
_refine_ls_matrix_type full
_refine_ls_number_parameters 324
_refine_ls_number_reflns 4749
_refine_ls_number_restraints 6
_refine_ls_restrained_S_all 0.820
_refine_ls_R_factor_all 0.1290
_refine_ls_R_factor_gt 0.0494
_refine_ls_shift/su_max 0.001
_refine_ls_shift/su_mean 0.000
_refine_ls_structure_factor_coef Fsqd
_refine_ls_weighting_details 'calc w=1/[\s^2^(Fo^2^)+(0.0196P)^2^+0.0000P] where P=(Fo^2^+2Fc^2^)/3'
_refine_ls_weighting_scheme calc
_refine_ls_wR_factor_gt 0.0740
_refine_ls_wR_factor_ref 0.0874
_reflns_number_gt 2488
_reflns_number_total 4749
_reflns_threshold_expression >2sigma(I)
_cod_data_source_file ja036308isi20030523_032801.cif
_cod_data_source_block c:\papers\co-imide\conad\02045s
_cod_original_cell_volume 2690.1(9)
_cod_database_code 4112449

loop_
_symmetry_equiv_pos_as_xyz
'x, y, z'
'-x+1/2, -y, z+1/2'
'x+1/2, -y+1/2, -z'
'-x, y+1/2, -z+1/2'

loop_
_atom_site_label
_atom_site_type_symbol
_atom_site_fract_x
_atom_site_fract_y
_atom_site_fract_z
_atom_site_U_iso_or_equiv
_atom_site_adp_type
_atom_site_occupancy
_atom_site_symmetry_multiplicity
_atom_site_calc_flag
_atom_site_refinement_flags
Co1 Co 0.99341(11) 0.95083(4) 0.91434(3) 0.02387(18) Uani 1 1 d .
N3 N 1.1643(5) 1.0089(2) 0.9115(2) 0.0242(10) Uani 1 1 d U
C26 C 1.5027(9) 1.1583(3) 0.9614(2) 0.0265(12) Uani 1 1 d .
H26 H 1.5833 1.1637 0.9995 0.032 Uiso 1 1 calc R
N1 N 0.8263(6) 0.9276(2) 0.97983(19) 0.0201(11) Uani 1 1 d .
N2 N 0.8447(6) 0.9100(2) 0.85007(19) 0.0220(11) Uani 1 1 d .
C2 C 0.5684(6) 0.8974(2) 0.9127(3) 0.0254(13) Uani 1 1 d .
H2 H 0.4405 0.8912 0.9109 0.031 Uiso 1 1 calc R
C24 C 1.3887(7) 1.0762(3) 0.8448(2) 0.0291(16) Uani 1 1 d .
H24A H 1.4743 1.0351 0.8462 0.035 Uiso 1 1 calc R
H24B H 1.3105 1.0706 0.8066 0.035 Uiso 1 1 calc R
C22 C 1.2665(6) 1.0764(3) 0.9073(3) 0.0230(13) Uani 1 1 d .
C4 C 0.5266(7) 0.9014(3) 1.0340(2) 0.0320(14) Uani 1 1 d .
H4A H 0.5515 0.8549 1.0543 0.048 Uiso 1 1 calc R
H4B H 0.3982 0.9037 1.0217 0.048 Uiso 1 1 calc R
H4C H 0.5538 0.9404 1.0640 0.048 Uiso 1 1 calc R
C3 C 0.6641(8) 0.8939(3) 0.8543(3) 0.0260(15) Uani 1 1 d .
C6 C 0.9100(7) 0.9239(3) 1.0442(2) 0.0239(15) Uani 1 1 d .
C7 C 0.9356(6) 0.9869(3) 1.0813(3) 0.0290(14) Uani 1 1 d .
C27 C 1.4974(10) 1.1485(3) 0.8401(2) 0.0301(13) Uani 1 1 d .
H27 H 1.5742 1.1482 0.8007 0.036 Uiso 1 1 calc R
C31 C 1.3630(8) 1.2233(3) 0.9585(3) 0.0312(16) Uani 1 1 d .
H31A H 1.2866 1.2235 0.9974 0.037 Uiso 1 1 calc R
H31B H 1.4298 1.2696 0.9565 0.037 Uiso 1 1 calc R
C17 C 0.9485(6) 0.9520(3) 0.7408(2) 0.0302(14) Uani 1 1 d .
C12 C 0.9383(6) 0.8960(3) 0.7873(2) 0.0236(15) Uani 1 1 d .
C1 C 0.6464(7) 0.9096(3) 0.9740(3) 0.0229(14) Uani 1 1 d .
C25 C 1.1329(6) 1.1428(3) 0.9029(3) 0.0286(14) Uani 1 1 d .
H25A H 1.0547 1.1376 0.8647 0.034 Uiso 1 1 calc R
H25B H 1.0535 1.1437 0.9410 0.034 Uiso 1 1 calc R
C11 C 0.9688(8) 0.8534(3) 1.0655(2) 0.0341(17) Uani 1 1 d .
C23 C 1.3913(7) 1.0857(3) 0.9666(2) 0.0242(14) Uani 1 1 d .
H23A H 1.4762 1.0445 0.9695 0.029 Uiso 1 1 calc R
H23B H 1.3163 1.0864 1.0059 0.029 Uiso 1 1 calc R
C13 C 1.0188(9) 0.8271(3) 0.7771(2) 0.0289(14) Uani 1 1 d .
C8 C 1.0336(8) 0.9802(3) 1.1399(3) 0.0402(18) Uani 1 1 d .
H8 H 1.0569 1.0218 1.1648 0.048 Uiso 1 1 calc R
C16 C 1.0419(8) 0.9355(4) 0.6832(2) 0.0373(18) Uani 1 1 d .
H16 H 1.0542 0.9722 0.6519 0.045 Uiso 1 1 calc R
C30 C 1.3619(8) 1.2130(3) 0.8374(3) 0.0392(17) Uani 1 1 d .
H30A H 1.4305 1.2587 0.8338 0.047 Uiso 1 1 calc R
H30B H 1.2835 1.2083 0.7993 0.047 Uiso 1 1 calc R
C14 C 1.1058(7) 0.8141(3) 0.7183(3) 0.0351(17) Uani 1 1 d .
H14 H 1.1589 0.7684 0.7103 0.042 Uiso 1 1 calc R
C29 C 1.6202(7) 1.1556(3) 0.8996(3) 0.0333(15) Uani 1 1 d .
H29A H 1.6939 1.2000 0.8963 0.040 Uiso 1 1 calc R
H29B H 1.7042 1.1140 0.9017 0.040 Uiso 1 1 calc R
C18 C 0.8660(8) 1.0606(3) 1.0589(2) 0.0435(17) Uani 1 1 d .
H18A H 0.9341 1.0988 1.0805 0.065 Uiso 1 1 calc R
H18B H 0.7366 1.0651 1.0692 0.065 Uiso 1 1 calc R
H18C H 0.8827 1.0649 1.0126 0.065 Uiso 1 1 calc R
C5 C 0.5559(7) 0.8693(3) 0.7945(2) 0.0388(18) Uani 1 1 d .
H5A H 0.5764 0.9035 0.7595 0.058 Uiso 1 1 calc R
H5B H 0.4260 0.8677 0.8047 0.058 Uiso 1 1 calc R
H5C H 0.5969 0.8213 0.7814 0.058 Uiso 1 1 calc R
C21 C 0.8651(8) 1.0268(3) 0.7525(3) 0.0397(17) Uani 1 1 d .
H21A H 0.8939 1.0585 0.7165 0.060 Uiso 1 1 calc R
H21B H 0.9153 1.0473 0.7918 0.060 Uiso 1 1 calc R
H21C H 0.7330 1.0223 0.7566 0.060 Uiso 1 1 calc R
C28 C 1.2418(7) 1.2148(3) 0.8986(2) 0.0337(16) Uani 1 1 d .
H28 H 1.1551 1.2562 0.8959 0.040 Uiso 1 1 calc R
C20 C 1.0171(9) 0.7676(3) 0.8293(2) 0.0409(15) Uani 1 1 d .
H20A H 1.0811 0.7249 0.8134 0.061 Uiso 1 1 calc R
H20B H 0.8913 0.7549 0.8395 0.061 Uiso 1 1 calc R
H20C H 1.0780 0.7855 0.8677 0.061 Uiso 1 1 calc R
C10 C 1.0610(8) 0.8490(4) 1.1251(3) 0.046(2) Uani 1 1 d .
H10 H 1.0992 0.8035 1.1408 0.056 Uiso 1 1 calc R
C15 C 1.1151(8) 0.8687(4) 0.6707(3) 0.0457(19) Uani 1 1 d .
H15 H 1.1713 0.8591 0.6308 0.055 Uiso 1 1 calc R
C19 C 0.9388(8) 0.7861(3) 1.0248(3) 0.052(2) Uani 1 1 d .
H19A H 0.9819 0.7951 0.9812 0.078 Uiso 1 1 calc R
H19B H 0.8090 0.7745 1.0238 0.078 Uiso 1 1 calc R
H19C H 1.0064 0.7457 1.0432 0.078 Uiso 1 1 calc R
C9 C 1.0962(9) 0.9127(5) 1.1611(3) 0.063(2) Uani 1 1 d .
H9 H 1.1626 0.9095 1.1999 0.076 Uiso 1 1 calc R

loop_
_atom_site_aniso_label
_atom_site_aniso_U_11
_atom_site_aniso_U_22
_atom_site_aniso_U_33
_atom_site_aniso_U_23
_atom_site_aniso_U_13
_atom_site_aniso_U_12
Co1 0.0210(3) 0.0275(4) 0.0232(3) -0.0007(4) -0.0005(5) -0.0058(5)
N3 0.018(2) 0.027(3) 0.028(2) 0.002(2) -0.002(2) -0.018(2)
C26 0.024(3) 0.028(3) 0.028(3) 0.000(2) -0.011(4) 0.002(4)
N1 0.020(3) 0.014(3) 0.026(3) -0.004(2) -0.002(2) 0.000(2)
N2 0.027(3) 0.021(3) 0.018(3) -0.001(2) 0.002(2) -0.005(2)
C2 0.015(3) 0.029(3) 0.032(3) 0.005(3) -0.003(3) 0.001(2)
C24 0.036(3) 0.036(4) 0.015(3) 0.001(3) 0.003(3) -0.011(3)
C22 0.025(3) 0.022(3) 0.022(3) 0.000(3) 0.001(3) -0.002(3)
C4 0.021(3) 0.038(4) 0.038(3) -0.003(3) 0.007(3) 0.000(3)
C3 0.026(4) 0.021(4) 0.031(4) 0.004(3) -0.006(3) -0.003(3)
C6 0.019(3) 0.036(4) 0.017(3) 0.004(3) 0.008(2) 0.000(3)
C7 0.030(3) 0.033(4) 0.024(3) -0.008(3) 0.009(3) -0.010(3)
C27 0.041(3) 0.029(3) 0.020(3) 0.006(2) 0.009(4) -0.011(5)
C31 0.035(4) 0.011(3) 0.047(4) 0.002(3) 0.001(3) -0.002(3)
C17 0.021(4) 0.041(4) 0.029(3) 0.007(3) -0.008(2) -0.012(3)
C12 0.016(3) 0.035(4) 0.019(3) -0.007(3) 0.001(2) -0.010(3)
C1 0.018(3) 0.016(3) 0.035(4) -0.001(3) 0.006(3) 0.008(3)
C25 0.016(3) 0.044(4) 0.026(4) 0.001(3) 0.003(3) 0.011(3)
C11 0.029(4) 0.045(4) 0.029(4) 0.010(3) 0.005(3) 0.008(4)
C23 0.026(3) 0.026(4) 0.021(3) 0.002(3) -0.008(3) 0.015(3)
C13 0.021(3) 0.040(4) 0.027(3) -0.006(3) -0.002(4) -0.002(4)
C8 0.032(4) 0.060(5) 0.029(3) -0.008(3) 0.009(3) -0.009(4)
C16 0.039(5) 0.058(5) 0.015(3) 0.006(3) 0.000(3) -0.012(4)
C30 0.039(4) 0.041(4) 0.038(4) 0.008(3) 0.006(3) -0.014(4)
C14 0.019(4) 0.050(5) 0.036(4) -0.009(3) -0.002(3) 0.004(3)
C29 0.023(3) 0.021(4) 0.056(5) -0.001(3) -0.001(3) -0.006(3)
C18 0.044(4) 0.042(5) 0.044(4) -0.015(3) 0.009(3) -0.011(4)
C5 0.036(4) 0.055(5) 0.025(3) -0.013(3) -0.005(3) -0.002(3)
C21 0.050(4) 0.029(4) 0.039(4) 0.012(3) -0.006(3) 0.003(3)
C28 0.027(3) 0.035(4) 0.039(4) -0.004(3) -0.006(3) 0.004(3)
C20 0.042(4) 0.038(4) 0.043(3) 0.002(3) 0.012(4) 0.007(4)
C10 0.035(5) 0.063(6) 0.041(4) 0.024(4) 0.004(3) 0.013(4)
C15 0.039(4) 0.078(6) 0.020(4) -0.005(4) 0.009(3) -0.020(4)
C19 0.057(5) 0.044(5) 0.054(4) 0.000(3) 0.002(3) 0.022(4)
C9 0.052(5) 0.110(8) 0.027(4) 0.018(5) -0.017(3) -0.010(5)

loop_
_atom_type_symbol
_atom_type_description
_atom_type_scat_dispersion_real
_atom_type_scat_dispersion_imag
_atom_type_scat_source
C C 0.0033 0.0016 'International Tables Vol C Tables 4.2.6.8 and 6.1.1.4'
H H 0.0000 0.0000 'International Tables Vol C Tables 4.2.6.8 and 6.1.1.4'
N N 0.0061 0.0033 'International Tables Vol C Tables 4.2.6.8 and 6.1.1.4'
Co Co 0.3494 0.9721 'International Tables Vol C Tables 4.2.6.8 and 6.1.1.4'

loop_
_geom_angle_atom_site_label_1
_geom_angle_atom_site_label_2
_geom_angle_atom_site_label_3
_geom_angle
N3 Co1 N1 131.9(2)
N3 Co1 N2 132.3(2)
N1 Co1 N2 92.76(17)
C22 N3 Co1 161.5(3)
C29 C26 C23 108.5(4)
C29 C26 C31 110.7(4)
C23 C26 C31 108.4(5)
C1 N1 C6 118.0(4)
C1 N1 Co1 128.2(4)
C6 N1 Co1 113.5(3)
C3 N2 C12 117.7(4)
C3 N2 Co1 127.2(4)
C12 N2 Co1 115.1(3)
C3 C2 C1 125.9(4)
C27 C24 C22 109.8(4)
N3 C22 C23 110.6(4)
N3 C22 C25 110.6(4)
C23 C22 C25 109.1(4)
N3 C22 C24 109.8(4)
C23 C22 C24 108.9(4)
C25 C22 C24 107.8(4)
N2 C3 C2 122.1(5)
N2 C3 C5 120.7(5)
C2 C3 C5 117.2(5)
C7 C6 C11 122.5(5)
C7 C6 N1 121.0(5)
C11 C6 N1 116.5(5)
C6 C7 C8 117.7(5)
C6 C7 C18 121.5(5)
C8 C7 C18 120.7(5)
C29 C27 C30 109.8(4)
C29 C27 C24 108.8(4)
C30 C27 C24 109.5(5)
C28 C31 C26 109.0(4)
C16 C17 C12 116.7(6)
C16 C17 C21 121.5(5)
C12 C17 C21 121.9(5)
C13 C12 C17 121.9(5)
C13 C12 N2 118.4(5)
C17 C12 N2 119.6(5)
N1 C1 C2 120.5(5)
N1 C1 C4 120.3(5)
C2 C1 C4 119.2(5)
C28 C25 C22 110.6(4)
C10 C11 C6 117.7(6)
C10 C11 C19 120.7(6)
C6 C11 C19 121.5(5)
C22 C23 C26 110.2(4)
C14 C13 C12 118.3(5)
C14 C13 C20 119.8(6)
C12 C13 C20 121.9(5)
C9 C8 C7 121.1(6)
C15 C16 C17 122.9(6)
C28 C30 C27 110.5(4)
C13 C14 C15 120.8(6)
C27 C29 C26 110.4(4)
C31 C28 C30 110.0(5)
C31 C28 C25 109.6(5)
C30 C28 C25 108.7(4)
C11 C10 C9 120.2(6)
C16 C15 C14 119.3(6)
C8 C9 C10 120.7(6)

loop_
_geom_bond_atom_site_label_1
_geom_bond_atom_site_label_2
_geom_bond_distance
Co1 N3 1.624(4)
Co1 N1 1.854(4)
Co1 N2 1.855(4)
N3 C22 1.435(5)
C26 C29 1.525(6)
C26 C23 1.548(7)
C26 C31 1.555(7)
N1 C1 1.343(6)
N1 C6 1.453(6)
N2 C3 1.337(6)
N2 C12 1.475(6)
C2 C3 1.384(6)
C2 C1 1.395(6)
C24 C27 1.533(6)
C24 C22 1.556(6)
C22 C23 1.523(6)
C22 C25 1.547(6)
C4 C1 1.510(6)
C3 C5 1.522(6)
C6 C7 1.390(7)
C6 C11 1.419(7)
C7 C8 1.399(7)
C7 C18 1.503(7)
C27 C29 1.513(7)
C27 C30 1.527(7)
C31 C28 1.517(7)
C17 C16 1.393(6)
C17 C12 1.398(7)
C17 C21 1.507(7)
C12 C13 1.397(7)
C25 C28 1.530(7)
C11 C10 1.393(7)
C11 C19 1.497(7)
C13 C14 1.380(7)
C13 C20 1.522(6)
C8 C9 1.379(8)
C16 C15 1.350(8)
C30 C28 1.524(6)
C14 C15 1.393(8)
C10 C9 1.398(9)
